data_7712957
loop_
_publ_author_name
'Penki, Venkata Sai Sashankh'
'Chang, Yu-Lun'
'Chen, Hsing-Yin'
'Chu, Yu-Ting'
'Kuo, Yu-Ting'
'Dorairaj, Dorothy Priyanka Priyanka'
'Sudewi, Sri'
'Ding, Shangwu'
'Hsu, Sodio C. N.'

_publ_section_title
;
 Denticity Governs on the Formation of \b-Thioketiminato Tri-Copper(I) and
 Mono-Copper(I) Complexes
;
_journal_name_full 'Dalton Transactions'
_journal_paper_doi 10.1039/D3DT00474K
_journal_year 2023
_chemical_formula_moiety 'C32 H33 Cu N P S'
_chemical_formula_sum 'C32 H33 Cu N P S'
_chemical_formula_weight 558.16
_space_group_crystal_system monoclinic
_space_group_IT_number 14
_space_group_name_Hall '-P 2ybc'
_space_group_name_H-M_alt 'P 1 21/c 1'
_atom_sites_solution_hydrogens geom
_audit_creation_date 2023-03-20
_audit_creation_method
;
Olex2 1.5
(compiled 2023.03.06 svn.rbb2c1857 for OlexSys, GUI svn.r6748)
;
_audit_update_record
;
2023-05-02 deposited with the CCDC.	2023-05-05 downloaded from the CCDC.
;
_cell_angle_alpha 90
_cell_angle_beta 102.842(2)
_cell_angle_gamma 90
_cell_formula_units_Z 8
_cell_length_a 34.0853(6)
_cell_length_b 10.8570(2)
_cell_length_c 15.8802(4)
_cell_measurement_reflns_used 17974
_cell_measurement_temperature 113(2)
_cell_measurement_theta_max 26.5930
_cell_measurement_theta_min 2.2810
_cell_volume 5729.7(2)
_computing_cell_refinement 'CrysAlisPro 1.171.41.56a (Rigaku OD, 2020)'
_computing_data_collection 'CrysAlisPro 1.171.41.56a (Rigaku OD, 2020)'
_computing_data_reduction 'CrysAlisPro 1.171.41.56a (Rigaku OD, 2020)'
_computing_molecular_graphics 'Olex2 1.5 (Dolomanov et al., 2009)'
_computing_publication_material 'Olex2 1.5 (Dolomanov et al., 2009)'
_computing_structure_refinement 'SHELXL 2018/3 (Sheldrick, 2015)'
_computing_structure_solution 'SHELXT 2018/2 (Sheldrick, 2018)'
_diffrn_ambient_temperature 113(2)
_diffrn_detector 'Hybrid Pixel Array Detector'
_diffrn_detector_area_resol_mean 10.0000
_diffrn_measured_fraction_theta_full 0.997
_diffrn_measured_fraction_theta_max 0.997
_diffrn_measurement_details
;
List of Runs (angles in degrees, time in seconds):

  # Type    Start    End  Width  t~exp~   \w     \q     \k     \f   Frames
#--------------------------------------------------------------------------
  1  \w     14.00  46.30   0.38   96.06    --   10.60  82.00  60.00   85
  2  \w    -20.00  44.22   0.38   96.06    --   10.60  57.00 -90.00  169
  3  \w    -34.00   9.32   0.38   96.06    --   10.60 -82.00-180.00  114
  4  \w    -15.00  77.72   0.38   96.06    --   10.60  82.00  90.00  244
  5  \w    -74.00  40.00   0.38   96.06    --   10.60 -57.00-120.00  300
  6  \w     71.00  98.36   0.38   96.06    --   10.60  57.00 -90.00   72
  7  \w    -14.00  26.28   0.38   96.06    --   10.60  82.00  30.00  106
  8  \w     66.00  91.08   0.38   96.06    --   10.60  82.00  30.00   66
  9  \w    -29.00  15.08   0.38   96.06    --  -10.90 -82.00-120.00  116
 10  \w    -81.00 -37.68   0.38   96.06    --  -10.90 -82.00-120.00  114
 11  \w    -38.00  13.30   0.38   96.06    --  -10.90 -57.00 -60.00  135
;
_diffrn_measurement_device 'four-circle diffractometer'
_diffrn_measurement_device_type 'XtaLAB Pro II AFC12 (RINC): Kappa single'
_diffrn_measurement_method '\w scans'
_diffrn_orient_matrix_type 'CrysAlisPro convention (1999,Acta A55,543-557)'
_diffrn_orient_matrix_UB_11 0.0002138000
_diffrn_orient_matrix_UB_12 0.0648209000
_diffrn_orient_matrix_UB_13 -0.0055170000
_diffrn_orient_matrix_UB_21 0.0212822000
_diffrn_orient_matrix_UB_22 -0.0000586000
_diffrn_orient_matrix_UB_23 0.0130715000
_diffrn_orient_matrix_UB_31 0.0013917000
_diffrn_orient_matrix_UB_32 -0.0082243000
_diffrn_orient_matrix_UB_33 -0.0435761000
_diffrn_radiation_monochromator mirror
_diffrn_radiation_probe x-ray
_diffrn_radiation_type 'Mo K\a'
_diffrn_radiation_wavelength 0.71073
_diffrn_reflns_av_R_equivalents 0.0828
_diffrn_reflns_av_unetI/netI 0.0680
_diffrn_reflns_Laue_measured_fraction_full 0.997
_diffrn_reflns_Laue_measured_fraction_max 0.997
_diffrn_reflns_limit_h_max 40
_diffrn_reflns_limit_h_min -40
_diffrn_reflns_limit_k_max 12
_diffrn_reflns_limit_k_min -12
_diffrn_reflns_limit_l_max 18
_diffrn_reflns_limit_l_min -17
_diffrn_reflns_number 48453
_diffrn_reflns_point_group_measured_fraction_full 0.997
_diffrn_reflns_point_group_measured_fraction_max 0.997
_diffrn_reflns_theta_full 25.000
_diffrn_reflns_theta_max 25.000
_diffrn_reflns_theta_min 1.570
_diffrn_source 'micro-focus sealed X-ray tube'
_diffrn_source_type 'Rigaku (Mo) X-ray Source'
_exptl_absorpt_coefficient_mu 0.912
_exptl_absorpt_correction_T_max 1.00000
_exptl_absorpt_correction_T_min 0.62181
_exptl_absorpt_correction_type multi-scan
_exptl_absorpt_process_details
;
CrysAlisPro 1.171.41.56a (Rigaku Oxford Diffraction, 2020)
Empirical absorption correction using spherical harmonics,
 implemented in SCALE3 ABSPACK scaling algorithm.
;
_exptl_crystal_colour 'clear light yellow'
_exptl_crystal_colour_lustre clear
_exptl_crystal_colour_modifier light
_exptl_crystal_colour_primary yellow
_exptl_crystal_density_diffrn 1.294
_exptl_crystal_description block
_exptl_crystal_F_000 2336
_exptl_crystal_size_max 0.2
_exptl_crystal_size_mid 0.15
_exptl_crystal_size_min 0.1
_refine_diff_density_max 1.182
_refine_diff_density_min -0.748
_refine_diff_density_rms 0.102
_refine_ls_extinction_method none
_refine_ls_goodness_of_fit_ref 1.157
_refine_ls_hydrogen_treatment constr
_refine_ls_matrix_type full
_refine_ls_number_parameters 660
_refine_ls_number_reflns 10040
_refine_ls_number_restraints 0
_refine_ls_restrained_S_all 1.157
_refine_ls_R_factor_all 0.1121
_refine_ls_R_factor_gt 0.0873
_refine_ls_shift/su_max 0.001
_refine_ls_shift/su_mean 0.000
_refine_ls_structure_factor_coef Fsqd
_refine_ls_weighting_details 'w=1/[\s^2^(Fo^2^)+(0.0270P)^2^+43.1914P] where P=(Fo^2^+2Fc^2^)/3'
_refine_ls_weighting_scheme calc
_refine_ls_wR_factor_gt 0.1782
_refine_ls_wR_factor_ref 0.1873
_reflns_Friedel_coverage 0.000
_reflns_number_gt 7735
_reflns_number_total 10040
_reflns_threshold_expression 'I > 2\s(I)'
_cod_data_source_file d3dt00474k2.cif
_cod_data_source_block L2CuPPh3
_cod_database_code 7712957
_shelx_shelxl_version_number 2018/3
_chemical_oxdiff_formula 'C32 H33 N2 P Cu'
_shelx_space_group_comment
;
The symmetry employed for this shelxl refinement is uniquely defined
by the following loop, which should always be used as a source of
symmetry information in preference to the above space-group names.
They are only intended as comments.
;
_olex2_refinement_description
;
1. Twinned data refinement
 Scales: 0.96245
 0.03755
2.a Aromatic/amide H refined with riding coordinates:
 C3(H3), C8(H8), C10(H10), C16(H16), C17(H17), C18(H18), C19(H19), C20(H20),
 C22(H22), C23(H23), C24(H24), C25(H25), C26(H26), C28(H28), C29(H29), C30(H30),
  C31(H31), C32(H32), C35(H35), C40(H40), C42(H42), C48(H48), C49(H49),
 C50(H50), C51(H51), C52(H52), C54(H54), C55(H55), C56(H56), C57(H57), C58(H58),
  C60(H60), C61(H61), C62(H62), C63(H63), C64(H64)
2.b Idealised Me refined as rotating group:
 C1(H1A,H1B,H1C), C5(H5A,H5B,H5C), C12(H12A,H12B,H12C), C13(H13A,H13B,H13C),
 C14(H14A,H14B,H14C), C33(H33A,H33B,H33C), C37(H37A,H37B,H37C), C44(H44A,H44B,
 H44C), C45(H45A,H45B,H45C), C46(H46A,H46B,H46C)
;
_olex2_submission_special_instructions 'No special instructions were received'
_oxdiff_exptl_absorpt_empirical_details
;
Empirical correction (ABSPACK) includes:
- Absorption correction using spherical harmonics
- Frame scaling
;
_oxdiff_exptl_absorpt_empirical_full_max 1.495
_oxdiff_exptl_absorpt_empirical_full_min 0.715

loop_
_space_group_symop_operation_xyz
'x, y, z'
'-x, y+1/2, -z+1/2'
'-x, -y, -z'
'x, -y-1/2, z-1/2'

loop_
_atom_site_label
_atom_site_type_symbol
_atom_site_fract_x
_atom_site_fract_y
_atom_site_fract_z
_atom_site_U_iso_or_equiv
_atom_site_adp_type
_atom_site_occupancy
_atom_site_site_symmetry_order
_atom_site_calc_flag
_atom_site_refinement_flags_posn
_atom_site_refinement_flags_adp
_atom_site_refinement_flags_occupancy
_atom_site_disorder_assembly
_atom_site_disorder_group
Cu1 Cu 0.09489(2) 0.61500(8) 0.80964(5) 0.0286(2) Uani 1 1 d . . . . .
S1 S 0.05339(6) 0.7320(2) 0.86068(13) 0.0394(5) Uani 1 1 d . . . . .
P1 P 0.11909(5) 0.44421(17) 0.87307(11) 0.0254(4) Uani 1 1 d . . . . .
N1 N 0.10416(16) 0.7087(5) 0.7120(4) 0.0274(13) Uani 1 1 d . . . . .
C1 C 0.0981(2) 0.8741(7) 0.6048(5) 0.0320(17) Uani 1 1 d . . . . .
H1A H 0.127275 0.885918 0.614424 0.048 Uiso 1 1 calc R U . . .
H1B H 0.084592 0.954157 0.594750 0.048 Uiso 1 1 calc R U . . .
H1C H 0.088911 0.821188 0.554270 0.048 Uiso 1 1 calc R U . . .
C2 C 0.08818(19) 0.8141(7) 0.6833(4) 0.0279(16) Uani 1 1 d . . . . .
C3 C 0.0604(2) 0.8804(7) 0.7226(5) 0.0309(16) Uani 1 1 d . . . . .
H3 H 0.050978 0.954747 0.693563 0.037 Uiso 1 1 calc R U . . .
C4 C 0.0451(2) 0.8579(7) 0.7927(5) 0.0341(18) Uani 1 1 d . . . . .
C5 C 0.0164(3) 0.9524(8) 0.8161(5) 0.050(2) Uani 1 1 d . . . . .
H5A H -0.010454 0.915753 0.809034 0.076 Uiso 1 1 calc R U . . .
H5B H 0.014867 1.024127 0.778009 0.076 Uiso 1 1 calc R U . . .
H5C H 0.026127 0.978218 0.876199 0.076 Uiso 1 1 calc R U . . .
C6 C 0.1321(2) 0.6519(6) 0.6667(4) 0.0288(16) Uani 1 1 d . . . . .
C7 C 0.1175(2) 0.5747(7) 0.5971(5) 0.0326(17) Uani 1 1 d . . . . .
C8 C 0.1452(3) 0.5155(7) 0.5583(5) 0.041(2) Uani 1 1 d . . . . .
H8 H 0.135556 0.463126 0.510194 0.049 Uiso 1 1 calc R U . . .
C9 C 0.1863(2) 0.5309(7) 0.5879(5) 0.041(2) Uani 1 1 d . . . . .
C10 C 0.1997(2) 0.6075(7) 0.6575(5) 0.0343(17) Uani 1 1 d . . . . .
H10 H 0.227886 0.617743 0.678691 0.041 Uiso 1 1 calc R U . . .
C11 C 0.1734(2) 0.6704(6) 0.6976(5) 0.0285(16) Uani 1 1 d . . . . .
C12 C 0.0729(2) 0.5541(8) 0.5657(5) 0.044(2) Uani 1 1 d . . . . .
H12A H 0.060211 0.629591 0.538681 0.066 Uiso 1 1 calc R U . . .
H12B H 0.061141 0.532269 0.614786 0.066 Uiso 1 1 calc R U . . .
H12C H 0.068237 0.486955 0.523433 0.066 Uiso 1 1 calc R U . . .
C13 C 0.2161(3) 0.4641(9) 0.5453(7) 0.062(3) Uani 1 1 d . . . . .
H13A H 0.243325 0.494879 0.569120 0.093 Uiso 1 1 calc R U . . .
H13B H 0.209030 0.478941 0.482859 0.093 Uiso 1 1 calc R U . . .
H13C H 0.215075 0.375513 0.556422 0.093 Uiso 1 1 calc R U . . .
C14 C 0.1886(2) 0.7550(7) 0.7719(5) 0.0356(18) Uani 1 1 d . . . . .
H14A H 0.178867 0.838686 0.756446 0.053 Uiso 1 1 calc R U . . .
H14B H 0.218134 0.754725 0.785557 0.053 Uiso 1 1 calc R U . . .
H14C H 0.178952 0.727080 0.822316 0.053 Uiso 1 1 calc R U . . .
C15 C 0.08747(19) 0.3770(7) 0.9407(5) 0.0290(16) Uani 1 1 d . . . . .
C16 C 0.0467(2) 0.3982(9) 0.9176(6) 0.056(3) Uani 1 1 d . . . . .
H16 H 0.035559 0.442917 0.866408 0.067 Uiso 1 1 calc R U . . .
C17 C 0.0217(2) 0.3544(10) 0.9690(7) 0.068(3) Uani 1 1 d . . . . .
H17 H -0.006448 0.367941 0.952171 0.082 Uiso 1 1 calc R U . . .
C18 C 0.0372(2) 0.2925(8) 1.0430(6) 0.047(2) Uani 1 1 d . . . . .
H18 H 0.019925 0.262542 1.077714 0.057 Uiso 1 1 calc R U . . .
C19 C 0.0774(2) 0.2732(7) 1.0674(5) 0.0342(17) Uani 1 1 d . . . . .
H19 H 0.088348 0.230505 1.119559 0.041 Uiso 1 1 calc R U . . .
C20 C 0.1024(2) 0.3158(6) 1.0165(4) 0.0281(16) Uani 1 1 d . . . . .
H20 H 0.130598 0.302501 1.034337 0.034 Uiso 1 1 calc R U . . .
C21 C 0.13344(19) 0.3149(7) 0.8140(4) 0.0269(16) Uani 1 1 d . . . . .
C22 C 0.1234(2) 0.1915(6) 0.8258(4) 0.0305(17) Uani 1 1 d . . . . .
H22 H 0.105716 0.172551 0.862509 0.037 Uiso 1 1 calc R U . . .
C23 C 0.1390(2) 0.0981(7) 0.7849(5) 0.0381(19) Uani 1 1 d . . . . .
H23 H 0.132045 0.015115 0.793772 0.046 Uiso 1 1 calc R U . . .
C24 C 0.1649(2) 0.1236(7) 0.7307(5) 0.0365(18) Uani 1 1 d . . . . .
H24 H 0.176032 0.058542 0.703566 0.044 Uiso 1 1 calc R U . . .
C25 C 0.1741(2) 0.2445(7) 0.7169(5) 0.0316(17) Uani 1 1 d . . . . .
H25 H 0.191222 0.262733 0.678765 0.038 Uiso 1 1 calc R U . . .
C26 C 0.1588(2) 0.3391(7) 0.7577(4) 0.0294(16) Uani 1 1 d . . . . .
H26 H 0.165586 0.421849 0.747462 0.035 Uiso 1 1 calc R U . . .
C27 C 0.16664(19) 0.4726(6) 0.9513(4) 0.0252(15) Uani 1 1 d . . . . .
C28 C 0.19415(19) 0.3783(7) 0.9799(4) 0.0290(16) Uani 1 1 d . . . . .
H28 H 0.189404 0.297998 0.956139 0.035 Uiso 1 1 calc R U . . .
C29 C 0.2285(2) 0.4022(7) 1.0434(5) 0.0332(17) Uani 1 1 d . . . . .
H29 H 0.247331 0.338056 1.062800 0.040 Uiso 1 1 calc R U . . .
C30 C 0.2354(2) 0.5174(8) 1.0778(5) 0.0366(19) Uani 1 1 d . . . . .
H30 H 0.258893 0.532826 1.121557 0.044 Uiso 1 1 calc R U . . .
C31 C 0.2087(2) 0.6110(8) 1.0498(5) 0.0369(18) Uani 1 1 d . . . . .
H31 H 0.213781 0.691265 1.073608 0.044 Uiso 1 1 calc R U . . .
C32 C 0.1740(2) 0.5880(6) 0.9860(5) 0.0289(16) Uani 1 1 d . . . . .
H32 H 0.155411 0.652728 0.966600 0.035 Uiso 1 1 calc R U . . .
Cu2 Cu 0.40559(2) 0.61445(8) 0.71876(5) 0.0262(2) Uani 1 1 d . . . . .
S2 S 0.44800(6) 0.72830(19) 0.81027(12) 0.0366(5) Uani 1 1 d . . . . .
P2 P 0.37983(5) 0.44525(17) 0.75757(11) 0.0236(4) Uani 1 1 d . . . . .
N2 N 0.39773(15) 0.7067(5) 0.6120(3) 0.0214(12) Uani 1 1 d . . . . .
C33 C 0.4038(2) 0.8752(6) 0.5135(4) 0.0287(16) Uani 1 1 d . . . . .
H33A H 0.414343 0.825929 0.471900 0.043 Uiso 1 1 calc R U . . .
H33B H 0.416059 0.957252 0.518346 0.043 Uiso 1 1 calc R U . . .
H33C H 0.374504 0.883083 0.493856 0.043 Uiso 1 1 calc R U . . .
C34 C 0.41347(19) 0.8132(6) 0.6000(4) 0.0258(15) Uani 1 1 d . . . . .
C35 C 0.44124(19) 0.8794(7) 0.6673(4) 0.0282(16) Uani 1 1 d . . . . .
H35 H 0.450178 0.955512 0.648732 0.034 Uiso 1 1 calc R U . . .
C36 C 0.4567(2) 0.8539(7) 0.7507(5) 0.0318(17) Uani 1 1 d . . . . .
C37 C 0.4864(2) 0.9452(8) 0.8016(5) 0.046(2) Uani 1 1 d . . . . .
H37A H 0.477510 0.969442 0.853832 0.068 Uiso 1 1 calc R U . . .
H37B H 0.487757 1.018170 0.766059 0.068 Uiso 1 1 calc R U . . .
H37C H 0.513039 0.906975 0.817832 0.068 Uiso 1 1 calc R U . . .
C38 C 0.3714(2) 0.6502(6) 0.5380(4) 0.0265(16) Uani 1 1 d . . . . .
C39 C 0.3295(2) 0.6632(6) 0.5283(4) 0.0280(16) Uani 1 1 d . . . . .
C40 C 0.3049(2) 0.6053(7) 0.4596(5) 0.0341(18) Uani 1 1 d . . . . .
H40 H 0.276576 0.613914 0.451702 0.041 Uiso 1 1 calc R U . . .
C41 C 0.3199(3) 0.5345(7) 0.4011(5) 0.042(2) Uani 1 1 d . . . . .
C42 C 0.3608(3) 0.5217(7) 0.4134(5) 0.040(2) Uani 1 1 d . . . . .
H42 H 0.371416 0.472819 0.374122 0.048 Uiso 1 1 calc R U . . .
C43 C 0.3873(2) 0.5786(6) 0.4823(4) 0.0297(16) Uani 1 1 d . . . . .
C44 C 0.3129(2) 0.7406(7) 0.5911(5) 0.0373(18) Uani 1 1 d . . . . .
H44A H 0.322062 0.825870 0.588857 0.056 Uiso 1 1 calc R U . . .
H44B H 0.322407 0.708108 0.649627 0.056 Uiso 1 1 calc R U . . .
H44C H 0.283418 0.738245 0.575585 0.056 Uiso 1 1 calc R U . . .
C45 C 0.2916(3) 0.4733(9) 0.3249(6) 0.064(3) Uani 1 1 d . . . . .
H45A H 0.279564 0.400032 0.344830 0.096 Uiso 1 1 calc R U . . .
H45B H 0.306753 0.449312 0.281754 0.096 Uiso 1 1 calc R U . . .
H45C H 0.270310 0.531341 0.298926 0.096 Uiso 1 1 calc R U . . .
C46 C 0.4320(2) 0.5597(7) 0.4959(5) 0.0389(19) Uani 1 1 d . . . . .
H46A H 0.444240 0.633086 0.476536 0.058 Uiso 1 1 calc R U . . .
H46B H 0.437293 0.488051 0.462635 0.058 Uiso 1 1 calc R U . . .
H46C H 0.443521 0.545825 0.557398 0.058 Uiso 1 1 calc R U . . .
C47 C 0.41139(19) 0.3777(6) 0.8545(4) 0.0259(15) Uani 1 1 d . . . . .
C48 C 0.4523(2) 0.4016(8) 0.8735(5) 0.039(2) Uani 1 1 d . . . . .
H48 H 0.463517 0.449756 0.834753 0.047 Uiso 1 1 calc R U . . .
C49 C 0.4769(2) 0.3564(8) 0.9477(5) 0.043(2) Uani 1 1 d . . . . .
H49 H 0.505046 0.371553 0.958927 0.052 Uiso 1 1 calc R U . . .
C50 C 0.4610(2) 0.2893(7) 1.0059(5) 0.0385(19) Uani 1 1 d . . . . .
H50 H 0.478023 0.259190 1.057446 0.046 Uiso 1 1 calc R U . . .
C51 C 0.4206(2) 0.2664(7) 0.9887(4) 0.0305(16) Uani 1 1 d . . . . .
H51 H 0.409463 0.221069 1.028874 0.037 Uiso 1 1 calc R U . . .
C52 C 0.3957(2) 0.3088(6) 0.9130(4) 0.0278(16) Uani 1 1 d . . . . .
H52 H 0.367790 0.290585 0.901133 0.033 Uiso 1 1 calc R U . . .
C53 C 0.33221(18) 0.4728(6) 0.7912(4) 0.0221(14) Uani 1 1 d . . . . .
C54 C 0.32605(19) 0.5860(6) 0.8249(4) 0.0264(15) Uani 1 1 d . . . . .
H54 H 0.345050 0.650261 0.825762 0.032 Uiso 1 1 calc R U . . .
C55 C 0.2919(2) 0.6067(7) 0.8580(4) 0.0314(17) Uani 1 1 d . . . . .
H55 H 0.287822 0.684758 0.881779 0.038 Uiso 1 1 calc R U . . .
C56 C 0.2641(2) 0.5141(7) 0.8562(4) 0.0305(17) Uani 1 1 d . . . . .
H56 H 0.240999 0.528031 0.879196 0.037 Uiso 1 1 calc R U . . .
C57 C 0.2697(2) 0.4020(7) 0.8212(5) 0.0323(17) Uani 1 1 d . . . . .
H57 H 0.250254 0.338701 0.819470 0.039 Uiso 1 1 calc R U . . .
C58 C 0.30349(19) 0.3800(6) 0.7880(4) 0.0281(16) Uani 1 1 d . . . . .
H58 H 0.307087 0.302267 0.763401 0.034 Uiso 1 1 calc R U . . .
C59 C 0.36588(19) 0.3161(6) 0.6830(4) 0.0248(15) Uani 1 1 d . . . . .
C60 C 0.34014(19) 0.3422(7) 0.6030(4) 0.0279(16) Uani 1 1 d . . . . .
H60 H 0.332850 0.425003 0.587732 0.033 Uiso 1 1 calc R U . . .
C61 C 0.3254(2) 0.2485(7) 0.5466(5) 0.0336(18) Uani 1 1 d . . . . .
H61 H 0.307563 0.266711 0.493024 0.040 Uiso 1 1 calc R U . . .
C62 C 0.3365(2) 0.1286(7) 0.5673(5) 0.0347(18) Uani 1 1 d . . . . .
H62 H 0.326377 0.064027 0.528108 0.042 Uiso 1 1 calc R U . . .
C63 C 0.3623(2) 0.1022(7) 0.6453(5) 0.0369(18) Uani 1 1 d . . . . .
H63 H 0.369892 0.019239 0.659474 0.044 Uiso 1 1 calc R U . . .
C64 C 0.3772(2) 0.1944(7) 0.7025(5) 0.0297(16) Uani 1 1 d . . . . .
H64 H 0.395330 0.175157 0.755527 0.036 Uiso 1 1 calc R U . . .

loop_
_atom_site_aniso_label
_atom_site_aniso_U_11
_atom_site_aniso_U_22
_atom_site_aniso_U_33
_atom_site_aniso_U_23
_atom_site_aniso_U_13
_atom_site_aniso_U_12
Cu1 0.0246(4) 0.0293(5) 0.0322(5) 0.0063(4) 0.0069(3) 0.0024(4)
S1 0.0401(11) 0.0423(12) 0.0400(11) 0.0109(9) 0.0177(8) 0.0139(9)
P1 0.0220(9) 0.0242(10) 0.0295(10) 0.0035(8) 0.0045(7) -0.0018(7)
N1 0.023(3) 0.026(3) 0.033(3) 0.001(3) 0.006(2) -0.002(2)
C1 0.030(4) 0.028(4) 0.039(4) 0.008(3) 0.009(3) 0.006(3)
C2 0.020(3) 0.030(4) 0.032(4) 0.003(3) 0.002(3) 0.001(3)
C3 0.026(4) 0.029(4) 0.035(4) 0.008(3) 0.002(3) 0.002(3)
C4 0.029(4) 0.034(5) 0.038(4) 0.002(3) 0.006(3) 0.006(3)
C5 0.056(5) 0.054(6) 0.044(5) 0.015(4) 0.018(4) 0.028(5)
C6 0.034(4) 0.023(4) 0.033(4) 0.004(3) 0.014(3) 0.001(3)
C7 0.041(4) 0.027(4) 0.031(4) 0.002(3) 0.010(3) -0.006(3)
C8 0.064(6) 0.031(4) 0.033(4) -0.005(4) 0.021(4) -0.008(4)
C9 0.050(5) 0.026(4) 0.055(5) -0.001(4) 0.032(4) 0.001(4)
C10 0.035(4) 0.022(4) 0.050(5) 0.007(4) 0.018(3) 0.002(3)
C11 0.035(4) 0.015(4) 0.038(4) 0.009(3) 0.012(3) 0.003(3)
C12 0.047(5) 0.039(5) 0.043(5) -0.001(4) 0.004(4) -0.010(4)
C13 0.076(7) 0.043(6) 0.081(7) -0.006(5) 0.051(6) -0.004(5)
C14 0.028(4) 0.031(4) 0.048(5) 0.001(4) 0.009(3) 0.001(3)
C15 0.023(3) 0.029(4) 0.035(4) 0.003(3) 0.008(3) -0.002(3)
C16 0.029(4) 0.081(7) 0.055(6) 0.036(5) 0.005(4) -0.001(4)
C17 0.020(4) 0.101(9) 0.082(7) 0.043(6) 0.009(4) 0.005(5)
C18 0.031(4) 0.054(6) 0.060(6) 0.024(5) 0.017(4) 0.005(4)
C19 0.037(4) 0.031(4) 0.035(4) 0.008(3) 0.009(3) -0.002(3)
C20 0.026(4) 0.027(4) 0.033(4) 0.006(3) 0.008(3) 0.000(3)
C21 0.023(3) 0.035(4) 0.022(4) 0.003(3) 0.003(3) 0.000(3)
C22 0.037(4) 0.024(4) 0.030(4) 0.001(3) 0.006(3) -0.007(3)
C23 0.049(5) 0.021(4) 0.043(5) -0.001(3) 0.007(4) -0.006(3)
C24 0.035(4) 0.032(4) 0.041(5) -0.008(4) 0.005(3) 0.005(4)
C25 0.032(4) 0.029(4) 0.034(4) -0.005(3) 0.010(3) -0.004(3)
C26 0.030(4) 0.031(4) 0.026(4) 0.000(3) 0.003(3) -0.005(3)
C27 0.021(3) 0.025(4) 0.031(4) 0.000(3) 0.008(3) -0.003(3)
C28 0.024(3) 0.027(4) 0.036(4) 0.000(3) 0.006(3) -0.003(3)
C29 0.024(4) 0.036(5) 0.039(4) 0.006(4) 0.005(3) -0.001(3)
C30 0.028(4) 0.052(5) 0.029(4) -0.007(4) 0.005(3) -0.010(4)
C31 0.037(4) 0.037(5) 0.039(4) -0.016(4) 0.015(3) -0.011(4)
C32 0.027(4) 0.022(4) 0.041(4) -0.003(3) 0.013(3) 0.001(3)
Cu2 0.0233(4) 0.0256(5) 0.0284(5) 0.0038(4) 0.0029(3) -0.0025(4)
S2 0.0400(11) 0.0393(11) 0.0267(10) 0.0050(9) -0.0008(8) -0.0128(9)
P2 0.0221(9) 0.0229(10) 0.0254(9) 0.0018(8) 0.0043(7) -0.0018(7)
N2 0.022(3) 0.013(3) 0.028(3) 0.001(2) 0.004(2) -0.001(2)
C33 0.028(4) 0.021(4) 0.036(4) 0.001(3) 0.005(3) -0.001(3)
C34 0.021(3) 0.027(4) 0.030(4) -0.001(3) 0.006(3) 0.005(3)
C35 0.027(4) 0.021(4) 0.037(4) 0.003(3) 0.010(3) -0.006(3)
C36 0.021(3) 0.036(5) 0.038(4) -0.002(3) 0.007(3) -0.005(3)
C37 0.050(5) 0.055(6) 0.032(4) -0.002(4) 0.009(4) -0.019(4)
C38 0.030(4) 0.020(4) 0.027(4) 0.008(3) 0.000(3) -0.003(3)
C39 0.025(4) 0.021(4) 0.035(4) 0.009(3) 0.001(3) 0.000(3)
C40 0.031(4) 0.024(4) 0.040(4) 0.010(3) -0.007(3) -0.001(3)
C41 0.058(5) 0.026(4) 0.033(4) 0.002(4) -0.011(4) -0.003(4)
C42 0.063(6) 0.019(4) 0.035(4) -0.004(3) 0.005(4) 0.009(4)
C43 0.045(4) 0.022(4) 0.022(4) 0.006(3) 0.007(3) 0.007(3)
C44 0.026(4) 0.031(4) 0.053(5) -0.002(4) 0.006(3) 0.004(3)
C45 0.077(7) 0.041(6) 0.056(6) -0.005(5) -0.022(5) -0.003(5)
C46 0.047(5) 0.034(5) 0.038(4) 0.004(4) 0.015(4) 0.010(4)
C47 0.025(3) 0.027(4) 0.026(4) -0.001(3) 0.006(3) -0.001(3)
C48 0.027(4) 0.052(5) 0.038(4) 0.015(4) 0.003(3) -0.004(4)
C49 0.023(4) 0.050(5) 0.054(5) 0.018(4) 0.002(3) -0.005(4)
C50 0.028(4) 0.041(5) 0.041(4) 0.003(4) -0.004(3) 0.006(3)
C51 0.036(4) 0.029(4) 0.029(4) 0.004(3) 0.010(3) 0.002(3)
C52 0.024(4) 0.029(4) 0.030(4) 0.008(3) 0.005(3) 0.000(3)
C53 0.020(3) 0.022(4) 0.024(3) 0.004(3) 0.004(3) 0.003(3)
C54 0.022(3) 0.025(4) 0.030(4) -0.004(3) 0.001(3) -0.001(3)
C55 0.036(4) 0.029(4) 0.028(4) -0.009(3) 0.005(3) 0.009(3)
C56 0.024(4) 0.033(4) 0.035(4) -0.001(3) 0.008(3) 0.005(3)
C57 0.024(4) 0.032(4) 0.039(4) 0.001(3) 0.005(3) -0.005(3)
C58 0.026(4) 0.019(4) 0.037(4) -0.004(3) 0.004(3) 0.000(3)
C59 0.025(3) 0.030(4) 0.021(3) -0.004(3) 0.008(3) -0.005(3)
C60 0.026(4) 0.028(4) 0.031(4) 0.001(3) 0.010(3) 0.000(3)
C61 0.021(4) 0.041(5) 0.037(4) -0.001(4) 0.003(3) 0.001(3)
C62 0.032(4) 0.030(4) 0.043(5) -0.012(4) 0.011(3) -0.004(3)
C63 0.037(4) 0.031(4) 0.043(5) -0.004(4) 0.013(3) 0.004(3)
C64 0.032(4) 0.028(4) 0.030(4) 0.002(3) 0.008(3) 0.001(3)

loop_
_atom_type_symbol
_atom_type_description
_atom_type_scat_dispersion_real
_atom_type_scat_dispersion_imag
_atom_type_scat_source
C C 0.0033 0.0016 'International Tables Vol C Tables 4.2.6.8 and 6.1.1.4'
H H 0.0000 0.0000 'International Tables Vol C Tables 4.2.6.8 and 6.1.1.4'
Cu Cu 0.3201 1.2651 'International Tables Vol C Tables 4.2.6.8 and 6.1.1.4'
N N 0.0061 0.0033 'International Tables Vol C Tables 4.2.6.8 and 6.1.1.4'
P P 0.1023 0.0942 'International Tables Vol C Tables 4.2.6.8 and 6.1.1.4'
S S 0.1246 0.1234 'International Tables Vol C Tables 4.2.6.8 and 6.1.1.4'

loop_
_geom_angle_atom_site_label_1
_geom_angle_atom_site_label_2
_geom_angle_atom_site_label_3
_geom_angle
_geom_angle_site_symmetry_1
_geom_angle_site_symmetry_3
_geom_angle_publ_flag
P1 Cu1 S1 122.12(8) . . ?
N1 Cu1 S1 103.03(18) . . ?
N1 Cu1 P1 134.67(18) . . ?
C4 S1 Cu1 104.9(3) . . ?
C15 P1 Cu1 113.4(2) . . ?
C15 P1 C27 102.5(3) . . ?
C21 P1 Cu1 122.4(2) . . ?
C21 P1 C15 104.8(3) . . ?
C21 P1 C27 100.4(3) . . ?
C27 P1 Cu1 110.9(2) . . ?
C2 N1 Cu1 127.6(5) . . ?
C2 N1 C6 117.9(6) . . ?
C6 N1 Cu1 114.5(4) . . ?
H1A C1 H1B 109.5 . . ?
H1A C1 H1C 109.5 . . ?
H1B C1 H1C 109.5 . . ?
C2 C1 H1A 109.5 . . ?
C2 C1 H1B 109.5 . . ?
C2 C1 H1C 109.5 . . ?
N1 C2 C1 120.9(6) . . ?
N1 C2 C3 123.5(6) . . ?
C3 C2 C1 115.6(6) . . ?
C2 C3 H3 113.6 . . ?
C4 C3 C2 132.8(7) . . ?
C4 C3 H3 113.6 . . ?
C3 C4 S1 128.1(6) . . ?
C3 C4 C5 117.9(7) . . ?
C5 C4 S1 114.0(6) . . ?
C4 C5 H5A 109.5 . . ?
C4 C5 H5B 109.5 . . ?
C4 C5 H5C 109.5 . . ?
H5A C5 H5B 109.5 . . ?
H5A C5 H5C 109.5 . . ?
H5B C5 H5C 109.5 . . ?
C7 C6 N1 119.4(6) . . ?
C7 C6 C11 121.5(7) . . ?
C11 C6 N1 119.0(6) . . ?
C6 C7 C8 118.1(7) . . ?
C6 C7 C12 120.7(7) . . ?
C8 C7 C12 121.2(7) . . ?
C7 C8 H8 119.1 . . ?
C9 C8 C7 121.9(7) . . ?
C9 C8 H8 119.1 . . ?
C8 C9 C13 121.1(8) . . ?
C10 C9 C8 118.3(7) . . ?
C10 C9 C13 120.6(8) . . ?
C9 C10 H10 118.9 . . ?
C9 C10 C11 122.1(7) . . ?
C11 C10 H10 118.9 . . ?
C6 C11 C14 120.9(6) . . ?
C10 C11 C6 118.0(7) . . ?
C10 C11 C14 121.1(6) . . ?
C7 C12 H12A 109.5 . . ?
C7 C12 H12B 109.5 . . ?
C7 C12 H12C 109.5 . . ?
H12A C12 H12B 109.5 . . ?
H12A C12 H12C 109.5 . . ?
H12B C12 H12C 109.5 . . ?
C9 C13 H13A 109.5 . . ?
C9 C13 H13B 109.5 . . ?
C9 C13 H13C 109.5 . . ?
H13A C13 H13B 109.5 . . ?
H13A C13 H13C 109.5 . . ?
H13B C13 H13C 109.5 . . ?
C11 C14 H14A 109.5 . . ?
C11 C14 H14B 109.5 . . ?
C11 C14 H14C 109.5 . . ?
H14A C14 H14B 109.5 . . ?
H14A C14 H14C 109.5 . . ?
H14B C14 H14C 109.5 . . ?
C16 C15 P1 117.9(6) . . ?
C20 C15 P1 123.7(5) . . ?
C20 C15 C16 118.1(7) . . ?
C15 C16 H16 120.0 . . ?
C15 C16 C17 120.0(7) . . ?
C17 C16 H16 120.0 . . ?
C16 C17 H17 119.7 . . ?
C18 C17 C16 120.6(8) . . ?
C18 C17 H17 119.7 . . ?
C17 C18 H18 120.0 . . ?
C19 C18 C17 120.0(8) . . ?
C19 C18 H18 120.0 . . ?
C18 C19 H19 120.1 . . ?
C18 C19 C20 119.9(7) . . ?
C20 C19 H19 120.1 . . ?
C15 C20 C19 121.3(6) . . ?
C15 C20 H20 119.3 . . ?
C19 C20 H20 119.3 . . ?
C22 C21 P1 124.6(5) . . ?
C26 C21 P1 117.4(6) . . ?
C26 C21 C22 117.9(7) . . ?
C21 C22 H22 119.7 . . ?
C23 C22 C21 120.7(7) . . ?
C23 C22 H22 119.7 . . ?
C22 C23 H23 119.6 . . ?
C22 C23 C24 120.7(7) . . ?
C24 C23 H23 119.6 . . ?
C23 C24 H24 120.4 . . ?
C25 C24 C23 119.2(7) . . ?
C25 C24 H24 120.4 . . ?
C24 C25 H25 119.6 . . ?
C26 C25 C24 120.8(7) . . ?
C26 C25 H25 119.6 . . ?
C21 C26 H26 119.6 . . ?
C25 C26 C21 120.8(7) . . ?
C25 C26 H26 119.6 . . ?
C28 C27 P1 121.8(5) . . ?
C32 C27 P1 118.7(5) . . ?
C32 C27 C28 119.4(6) . . ?
C27 C28 H28 120.1 . . ?
C29 C28 C27 119.8(7) . . ?
C29 C28 H28 120.1 . . ?
C28 C29 H29 119.9 . . ?
C30 C29 C28 120.3(7) . . ?
C30 C29 H29 119.9 . . ?
C29 C30 H30 119.8 . . ?
C29 C30 C31 120.4(7) . . ?
C31 C30 H30 119.8 . . ?
C30 C31 H31 120.1 . . ?
C30 C31 C32 119.8(7) . . ?
C32 C31 H31 120.1 . . ?
C27 C32 C31 120.3(7) . . ?
C27 C32 H32 119.9 . . ?
C31 C32 H32 119.9 . . ?
P2 Cu2 S2 122.36(8) . . ?
N2 Cu2 S2 103.39(16) . . ?
N2 Cu2 P2 134.15(16) . . ?
C36 S2 Cu2 104.6(2) . . ?
C47 P2 Cu2 112.2(2) . . ?
C47 P2 C53 102.3(3) . . ?
C47 P2 C59 104.9(3) . . ?
C53 P2 Cu2 112.4(2) . . ?
C59 P2 Cu2 121.7(2) . . ?
C59 P2 C53 101.2(3) . . ?
C34 N2 Cu2 127.2(5) . . ?
C34 N2 C38 117.2(5) . . ?
C38 N2 Cu2 115.6(4) . . ?
H33A C33 H33B 109.5 . . ?
H33A C33 H33C 109.5 . . ?
H33B C33 H33C 109.5 . . ?
C34 C33 H33A 109.5 . . ?
C34 C33 H33B 109.5 . . ?
C34 C33 H33C 109.5 . . ?
N2 C34 C33 121.1(6) . . ?
N2 C34 C35 123.5(6) . . ?
C35 C34 C33 115.3(6) . . ?
C34 C35 H35 113.8 . . ?
C36 C35 C34 132.4(7) . . ?
C36 C35 H35 113.8 . . ?
C35 C36 S2 128.9(6) . . ?
C35 C36 C37 117.5(7) . . ?
C37 C36 S2 113.6(5) . . ?
C36 C37 H37A 109.5 . . ?
C36 C37 H37B 109.5 . . ?
C36 C37 H37C 109.5 . . ?
H37A C37 H37B 109.5 . . ?
H37A C37 H37C 109.5 . . ?
H37B C37 H37C 109.5 . . ?
C39 C38 N2 118.5(6) . . ?
C43 C38 N2 119.9(6) . . ?
C43 C38 C39 121.4(6) . . ?
C38 C39 C44 120.2(6) . . ?
C40 C39 C38 117.7(7) . . ?
C40 C39 C44 122.0(6) . . ?
C39 C40 H40 118.8 . . ?
C39 C40 C41 122.4(7) . . ?
C41 C40 H40 118.8 . . ?
C40 C41 C45 120.8(8) . . ?
C42 C41 C40 118.4(7) . . ?
C42 C41 C45 120.9(8) . . ?
C41 C42 H42 119.1 . . ?
C41 C42 C43 121.7(7) . . ?
C43 C42 H42 119.1 . . ?
C38 C43 C42 118.3(7) . . ?
C38 C43 C46 121.1(6) . . ?
C42 C43 C46 120.6(7) . . ?
C39 C44 H44A 109.5 . . ?
C39 C44 H44B 109.5 . . ?
C39 C44 H44C 109.5 . . ?
H44A C44 H44B 109.5 . . ?
H44A C44 H44C 109.5 . . ?
H44B C44 H44C 109.5 . . ?
C41 C45 H45A 109.5 . . ?
C41 C45 H45B 109.5 . . ?
C41 C45 H45C 109.5 . . ?
H45A C45 H45B 109.5 . . ?
H45A C45 H45C 109.5 . . ?
H45B C45 H45C 109.5 . . ?
C43 C46 H46A 109.5 . . ?
C43 C46 H46B 109.5 . . ?
C43 C46 H46C 109.5 . . ?
H46A C46 H46B 109.5 . . ?
H46A C46 H46C 109.5 . . ?
H46B C46 H46C 109.5 . . ?
C48 C47 P2 119.0(5) . . ?
C48 C47 C52 118.3(6) . . ?
C52 C47 P2 122.6(5) . . ?
C47 C48 H48 119.6 . . ?
C49 C48 C47 120.8(7) . . ?
C49 C48 H48 119.6 . . ?
C48 C49 H49 119.8 . . ?
C48 C49 C50 120.5(7) . . ?
C50 C49 H49 119.8 . . ?
C49 C50 H50 120.3 . . ?
C51 C50 C49 119.4(7) . . ?
C51 C50 H50 120.3 . . ?
C50 C51 H51 119.7 . . ?
C50 C51 C52 120.6(7) . . ?
C52 C51 H51 119.7 . . ?
C47 C52 H52 119.8 . . ?
C51 C52 C47 120.5(6) . . ?
C51 C52 H52 119.8 . . ?
C54 C53 P2 118.6(5) . . ?
C54 C53 C58 119.4(6) . . ?
C58 C53 P2 121.8(5) . . ?
C53 C54 H54 119.9 . . ?
C53 C54 C55 120.1(6) . . ?
C55 C54 H54 119.9 . . ?
C54 C55 H55 120.0 . . ?
C56 C55 C54 120.1(7) . . ?
C56 C55 H55 120.0 . . ?
C55 C56 H56 120.0 . . ?
C57 C56 C55 120.0(7) . . ?
C57 C56 H56 120.0 . . ?
C56 C57 H57 119.7 . . ?
C56 C57 C58 120.5(7) . . ?
C58 C57 H57 119.7 . . ?
C53 C58 H58 120.1 . . ?
C57 C58 C53 119.7(7) . . ?
C57 C58 H58 120.1 . . ?
C60 C59 P2 116.9(5) . . ?
C64 C59 P2 124.4(5) . . ?
C64 C59 C60 118.7(6) . . ?
C59 C60 H60 119.8 . . ?
C61 C60 C59 120.4(7) . . ?
C61 C60 H60 119.8 . . ?
C60 C61 H61 119.9 . . ?
C60 C61 C62 120.2(7) . . ?
C62 C61 H61 119.9 . . ?
C61 C62 H62 120.1 . . ?
C61 C62 C63 119.8(7) . . ?
C63 C62 H62 120.1 . . ?
C62 C63 H63 119.6 . . ?
C64 C63 C62 120.7(7) . . ?
C64 C63 H63 119.6 . . ?
C59 C64 H64 119.9 . . ?
C63 C64 C59 120.1(7) . . ?
C63 C64 H64 119.9 . . ?

loop_
_geom_bond_atom_site_label_1
_geom_bond_atom_site_label_2
_geom_bond_distance
_geom_bond_site_symmetry_2
_geom_bond_publ_flag
Cu1 S1 2.186(2) . ?
Cu1 P1 2.183(2) . ?
Cu1 N1 1.938(6) . ?
S1 C4 1.727(8) . ?
P1 C15 1.833(7) . ?
P1 C21 1.815(7) . ?
P1 C27 1.835(7) . ?
N1 C2 1.305(9) . ?
N1 C6 1.454(9) . ?
C1 H1A 0.9800 . ?
C1 H1B 0.9800 . ?
C1 H1C 0.9800 . ?
C1 C2 1.510(10) . ?
C2 C3 1.436(10) . ?
C3 H3 0.9500 . ?
C3 C4 1.353(10) . ?
C4 C5 1.520(10) . ?
C5 H5A 0.9800 . ?
C5 H5B 0.9800 . ?
C5 H5C 0.9800 . ?
C6 C7 1.388(10) . ?
C6 C11 1.397(10) . ?
C7 C8 1.393(11) . ?
C7 C12 1.508(10) . ?
C8 H8 0.9500 . ?
C8 C9 1.388(11) . ?
C9 C10 1.377(11) . ?
C9 C13 1.522(11) . ?
C10 H10 0.9500 . ?
C10 C11 1.391(10) . ?
C11 C14 1.494(10) . ?
C12 H12A 0.9800 . ?
C12 H12B 0.9800 . ?
C12 H12C 0.9800 . ?
C13 H13A 0.9800 . ?
C13 H13B 0.9800 . ?
C13 H13C 0.9800 . ?
C14 H14A 0.9800 . ?
C14 H14B 0.9800 . ?
C14 H14C 0.9800 . ?
C15 C16 1.377(10) . ?
C15 C20 1.370(9) . ?
C16 H16 0.9500 . ?
C16 C17 1.386(11) . ?
C17 H17 0.9500 . ?
C17 C18 1.355(11) . ?
C18 H18 0.9500 . ?
C18 C19 1.354(10) . ?
C19 H19 0.9500 . ?
C19 C20 1.379(9) . ?
C20 H20 0.9500 . ?
C21 C22 1.404(10) . ?
C21 C26 1.402(9) . ?
C22 H22 0.9500 . ?
C22 C23 1.374(10) . ?
C23 H23 0.9500 . ?
C23 C24 1.389(11) . ?
C24 H24 0.9500 . ?
C24 C25 1.379(11) . ?
C25 H25 0.9500 . ?
C25 C26 1.377(10) . ?
C26 H26 0.9500 . ?
C27 C28 1.394(9) . ?
C27 C32 1.370(9) . ?
C28 H28 0.9500 . ?
C28 C29 1.390(9) . ?
C29 H29 0.9500 . ?
C29 C30 1.365(11) . ?
C30 H30 0.9500 . ?
C30 C31 1.371(11) . ?
C31 H31 0.9500 . ?
C31 C32 1.400(10) . ?
C32 H32 0.9500 . ?
Cu2 S2 2.190(2) . ?
Cu2 P2 2.183(2) . ?
Cu2 N2 1.936(5) . ?
S2 C36 1.723(8) . ?
P2 C47 1.825(7) . ?
P2 C53 1.842(6) . ?
P2 C59 1.829(7) . ?
N2 C34 1.307(8) . ?
N2 C38 1.448(8) . ?
C33 H33A 0.9800 . ?
C33 H33B 0.9800 . ?
C33 H33C 0.9800 . ?
C33 C34 1.498(9) . ?
C34 C35 1.451(9) . ?
C35 H35 0.9500 . ?
C35 C36 1.340(10) . ?
C36 C37 1.514(10) . ?
C37 H37A 0.9800 . ?
C37 H37B 0.9800 . ?
C37 H37C 0.9800 . ?
C38 C39 1.409(9) . ?
C38 C43 1.376(10) . ?
C39 C40 1.372(10) . ?
C39 C44 1.507(10) . ?
C40 H40 0.9500 . ?
C40 C41 1.387(11) . ?
C41 C42 1.371(11) . ?
C41 C45 1.522(10) . ?
C42 H42 0.9500 . ?
C42 C43 1.398(10) . ?
C43 C46 1.504(10) . ?
C44 H44A 0.9800 . ?
C44 H44B 0.9800 . ?
C44 H44C 0.9800 . ?
C45 H45A 0.9800 . ?
C45 H45B 0.9800 . ?
C45 H45C 0.9800 . ?
C46 H46A 0.9800 . ?
C46 H46B 0.9800 . ?
C46 H46C 0.9800 . ?
C47 C48 1.384(9) . ?
C47 C52 1.388(9) . ?
C48 H48 0.9500 . ?
C48 C49 1.377(10) . ?
C49 H49 0.9500 . ?
C49 C50 1.378(11) . ?
C50 H50 0.9500 . ?
C50 C51 1.366(10) . ?
C51 H51 0.9500 . ?
C51 C52 1.386(9) . ?
C52 H52 0.9500 . ?
C53 C54 1.375(9) . ?
C53 C58 1.398(9) . ?
C54 H54 0.9500 . ?
C54 C55 1.398(10) . ?
C55 H55 0.9500 . ?
C55 C56 1.378(10) . ?
C56 H56 0.9500 . ?
C56 C57 1.369(10) . ?
C57 H57 0.9500 . ?
C57 C58 1.391(10) . ?
C58 H58 0.9500 . ?
C59 C60 1.403(9) . ?
C59 C64 1.392(10) . ?
C60 H60 0.9500 . ?
C60 C61 1.374(10) . ?
C61 H61 0.9500 . ?
C61 C62 1.375(11) . ?
C62 H62 0.9500 . ?
C62 C63 1.381(10) . ?
C63 H63 0.9500 . ?
C63 C64 1.371(10) . ?
C64 H64 0.9500 . ?

loop_
_geom_torsion_atom_site_label_1
_geom_torsion_atom_site_label_2
_geom_torsion_atom_site_label_3
_geom_torsion_atom_site_label_4
_geom_torsion
_geom_torsion_site_symmetry_1
_geom_torsion_site_symmetry_2
_geom_torsion_site_symmetry_3
_geom_torsion_site_symmetry_4
_geom_torsion_publ_flag
Cu1 S1 C4 C3 0.4(8) . . . . ?
Cu1 S1 C4 C5 179.5(5) . . . . ?
Cu1 P1 C15 C16 29.3(8) . . . . ?
Cu1 P1 C15 C20 -145.0(6) . . . . ?
Cu1 P1 C21 C22 -134.7(5) . . . . ?
Cu1 P1 C21 C26 50.4(6) . . . . ?
Cu1 P1 C27 C28 -159.6(5) . . . . ?
Cu1 P1 C27 C32 24.4(6) . . . . ?
Cu1 N1 C2 C1 -178.8(5) . . . . ?
Cu1 N1 C2 C3 1.0(10) . . . . ?
Cu1 N1 C6 C7 91.6(7) . . . . ?
Cu1 N1 C6 C11 -84.5(7) . . . . ?
P1 C15 C16 C17 -176.9(8) . . . . ?
P1 C15 C20 C19 176.2(6) . . . . ?
P1 C21 C22 C23 -173.2(5) . . . . ?
P1 C21 C26 C25 173.8(5) . . . . ?
P1 C27 C28 C29 -175.8(5) . . . . ?
P1 C27 C32 C31 175.9(5) . . . . ?
N1 C2 C3 C4 1.3(12) . . . . ?
N1 C6 C7 C8 -176.0(6) . . . . ?
N1 C6 C7 C12 2.8(10) . . . . ?
N1 C6 C11 C10 175.1(6) . . . . ?
N1 C6 C11 C14 -4.8(10) . . . . ?
C1 C2 C3 C4 -178.9(8) . . . . ?
C2 N1 C6 C7 -88.0(8) . . . . ?
C2 N1 C6 C11 95.9(8) . . . . ?
C2 C3 C4 S1 -2.0(13) . . . . ?
C2 C3 C4 C5 178.9(8) . . . . ?
C6 N1 C2 C1 0.7(9) . . . . ?
C6 N1 C2 C3 -179.4(6) . . . . ?
C6 C7 C8 C9 0.7(11) . . . . ?
C7 C6 C11 C10 -1.0(10) . . . . ?
C7 C6 C11 C14 179.2(7) . . . . ?
C7 C8 C9 C10 -0.2(12) . . . . ?
C7 C8 C9 C13 179.3(8) . . . . ?
C8 C9 C10 C11 -0.8(11) . . . . ?
C9 C10 C11 C6 1.4(11) . . . . ?
C9 C10 C11 C14 -178.7(7) . . . . ?
C11 C6 C7 C8 0.0(11) . . . . ?
C11 C6 C7 C12 178.8(7) . . . . ?
C12 C7 C8 C9 -178.1(7) . . . . ?
C13 C9 C10 C11 179.7(7) . . . . ?
C15 P1 C21 C22 -3.8(7) . . . . ?
C15 P1 C21 C26 -178.7(5) . . . . ?
C15 P1 C27 C28 79.1(6) . . . . ?
C15 P1 C27 C32 -97.0(6) . . . . ?
C15 C16 C17 C18 1.2(17) . . . . ?
C16 C15 C20 C19 1.9(12) . . . . ?
C16 C17 C18 C19 0.2(17) . . . . ?
C17 C18 C19 C20 -0.6(14) . . . . ?
C18 C19 C20 C15 -0.5(12) . . . . ?
C20 C15 C16 C17 -2.2(14) . . . . ?
C21 P1 C15 C16 -106.6(7) . . . . ?
C21 P1 C15 C20 79.0(7) . . . . ?
C21 P1 C27 C28 -28.7(6) . . . . ?
C21 P1 C27 C32 155.2(6) . . . . ?
C21 C22 C23 C24 -0.3(11) . . . . ?
C22 C21 C26 C25 -1.4(10) . . . . ?
C22 C23 C24 C25 -1.4(11) . . . . ?
C23 C24 C25 C26 1.6(11) . . . . ?
C24 C25 C26 C21 -0.2(10) . . . . ?
C26 C21 C22 C23 1.6(10) . . . . ?
C27 P1 C15 C16 148.9(7) . . . . ?
C27 P1 C15 C20 -25.4(7) . . . . ?
C27 P1 C21 C22 102.2(6) . . . . ?
C27 P1 C21 C26 -72.7(5) . . . . ?
C27 C28 C29 C30 0.2(11) . . . . ?
C28 C27 C32 C31 -0.2(10) . . . . ?
C28 C29 C30 C31 -0.6(11) . . . . ?
C29 C30 C31 C32 0.6(11) . . . . ?
C30 C31 C32 C27 -0.2(11) . . . . ?
C32 C27 C28 C29 0.2(10) . . . . ?
Cu2 S2 C36 C35 0.6(8) . . . . ?
Cu2 S2 C36 C37 -178.9(5) . . . . ?
Cu2 P2 C47 C48 -25.9(7) . . . . ?
Cu2 P2 C47 C52 150.3(5) . . . . ?
Cu2 P2 C53 C54 -27.8(6) . . . . ?
Cu2 P2 C53 C58 156.1(5) . . . . ?
Cu2 P2 C59 C60 -53.4(6) . . . . ?
Cu2 P2 C59 C64 130.4(5) . . . . ?
Cu2 N2 C34 C33 -178.5(5) . . . . ?
Cu2 N2 C34 C35 1.8(9) . . . . ?
Cu2 N2 C38 C39 81.4(6) . . . . ?
Cu2 N2 C38 C43 -94.2(6) . . . . ?
P2 C47 C48 C49 177.4(7) . . . . ?
P2 C47 C52 C51 -175.6(6) . . . . ?
P2 C53 C54 C55 -174.4(5) . . . . ?
P2 C53 C58 C57 174.3(5) . . . . ?
P2 C59 C60 C61 -174.2(5) . . . . ?
P2 C59 C64 C63 174.1(6) . . . . ?
N2 C34 C35 C36 -0.2(12) . . . . ?
N2 C38 C39 C40 -177.6(6) . . . . ?
N2 C38 C39 C44 3.5(9) . . . . ?
N2 C38 C43 C42 177.6(6) . . . . ?
N2 C38 C43 C46 -1.2(10) . . . . ?
C33 C34 C35 C36 -179.9(7) . . . . ?
C34 N2 C38 C39 -98.5(7) . . . . ?
C34 N2 C38 C43 85.9(8) . . . . ?
C34 C35 C36 S2 -1.1(13) . . . . ?
C34 C35 C36 C37 178.3(7) . . . . ?
C38 N2 C34 C33 1.4(9) . . . . ?
C38 N2 C34 C35 -178.3(6) . . . . ?
C38 C39 C40 C41 0.7(11) . . . . ?
C39 C38 C43 C42 2.1(10) . . . . ?
C39 C38 C43 C46 -176.7(6) . . . . ?
C39 C40 C41 C42 0.5(11) . . . . ?
C39 C40 C41 C45 -179.0(7) . . . . ?
C40 C41 C42 C43 -0.5(12) . . . . ?
C41 C42 C43 C38 -0.8(11) . . . . ?
C41 C42 C43 C46 178.0(7) . . . . ?
C43 C38 C39 C40 -2.1(10) . . . . ?
C43 C38 C39 C44 179.0(6) . . . . ?
C44 C39 C40 C41 179.6(7) . . . . ?
C45 C41 C42 C43 179.0(7) . . . . ?
C47 P2 C53 C54 92.7(6) . . . . ?
C47 P2 C53 C58 -83.4(6) . . . . ?
C47 P2 C59 C60 178.0(5) . . . . ?
C47 P2 C59 C64 1.8(7) . . . . ?
C47 C48 C49 C50 -1.9(13) . . . . ?
C48 C47 C52 C51 0.6(11) . . . . ?
C48 C49 C50 C51 0.9(13) . . . . ?
C49 C50 C51 C52 0.8(12) . . . . ?
C50 C51 C52 C47 -1.5(11) . . . . ?
C52 C47 C48 C49 1.1(12) . . . . ?
C53 P2 C47 C48 -146.6(6) . . . . ?
C53 P2 C47 C52 29.6(7) . . . . ?
C53 P2 C59 C60 71.9(6) . . . . ?
C53 P2 C59 C64 -104.3(6) . . . . ?
C53 C54 C55 C56 -0.6(10) . . . . ?
C54 C53 C58 C57 -1.8(10) . . . . ?
C54 C55 C56 C57 -0.6(10) . . . . ?
C55 C56 C57 C58 0.7(11) . . . . ?
C56 C57 C58 C53 0.5(10) . . . . ?
C58 C53 C54 C55 1.8(10) . . . . ?
C59 P2 C47 C48 108.2(6) . . . . ?
C59 P2 C47 C52 -75.6(6) . . . . ?
C59 P2 C53 C54 -159.1(5) . . . . ?
C59 P2 C53 C58 24.8(6) . . . . ?
C59 C60 C61 C62 -1.4(11) . . . . ?
C60 C59 C64 C63 -2.0(10) . . . . ?
C60 C61 C62 C63 0.3(11) . . . . ?
C61 C62 C63 C64 -0.1(11) . . . . ?
C62 C63 C64 C59 1.0(11) . . . . ?
C64 C59 C60 C61 2.2(10) . . . . ?

loop_
_twin_individual_id
_twin_individual_mass_fraction_refined
1 0.96245
2 0.03755
